data_4064951
loop_
_publ_author_name
'Hildebrandt, Bj\"orn'
'Frank, Walter'
'Ganter, Christian'

_publ_section_title
;
 A Cationic N-Heterocyclic Carbene with an Organometallic Backbone:
 Synthesis and Reactivity
;
_journal_issue 13
_journal_name_full Organometallics
_journal_page_first 3483
_journal_paper_doi 10.1021/om2004496
_journal_volume 30
_journal_year 2011
_chemical_formula_moiety 'C31 H45 Cl N2 Rh Ru, F6 P, C H4 O'
_chemical_formula_sum 'C32 H49 Cl F6 N2 O P Rh Ru'
_chemical_formula_weight 862.13
_chemical_name_systematic
; 
 ? 
;
_space_group_IT_number 11
_symmetry_cell_setting monoclinic
_symmetry_space_group_name_Hall '-P 2yb'
_symmetry_space_group_name_H-M 'P 1 21/m 1'
_atom_sites_solution_hydrogens geom
_atom_sites_solution_primary direct
_atom_sites_solution_secondary difmap
_audit_creation_method SHELXL-97
_cell_angle_alpha 90.00
_cell_angle_beta 115.168(3)
_cell_angle_gamma 90.00
_cell_formula_units_Z 2
_cell_length_a 12.5547(3)
_cell_length_b 10.7005(6)
_cell_length_c 14.7609(6)
_cell_measurement_reflns_used 8783
_cell_measurement_temperature 291(2)
_cell_measurement_theta_max 28.68
_cell_measurement_theta_min 2.44
_cell_volume 1794.75(14)
_computing_cell_refinement 'IPDS Software (Stoe & Cie, 2000)'
_computing_data_collection 'IPDS Software (Stoe & Cie, 2000)'
_computing_data_reduction 'IPDS Software (Stoe & Cie, 2000)'
_computing_molecular_graphics 'SHELXTL (Sheldrick, 2008)'
_computing_publication_material 'SHELXL-97 (Sheldrick, 2008)'
_computing_structure_refinement 'SHELXL-97 (Sheldrick, 2008)'
_computing_structure_solution 'SHELXS-97 (Sheldrick, 2008)'
_diffrn_ambient_temperature 291(2)
_diffrn_detector_area_resol_mean 6.67
_diffrn_measured_fraction_theta_full 0.999
_diffrn_measured_fraction_theta_max 0.999
_diffrn_measurement_device_type 'Stoe IPDS'
_diffrn_measurement_method \f-scans
_diffrn_radiation_monochromator graphite
_diffrn_radiation_source 'fine-focus sealed tube'
_diffrn_radiation_type MoK\a
_diffrn_radiation_wavelength 0.71073
_diffrn_reflns_av_R_equivalents 0.0552
_diffrn_reflns_av_sigmaI/netI 0.0370
_diffrn_reflns_limit_h_max 14
_diffrn_reflns_limit_h_min -14
_diffrn_reflns_limit_k_max 12
_diffrn_reflns_limit_k_min -12
_diffrn_reflns_limit_l_max 15
_diffrn_reflns_limit_l_min -17
_diffrn_reflns_number 13699
_diffrn_reflns_theta_full 24.99
_diffrn_reflns_theta_max 24.99
_diffrn_reflns_theta_min 2.44
_diffrn_standards_decay_% 0
_exptl_absorpt_coefficient_mu 1.058
_exptl_absorpt_correction_T_max 0.911
_exptl_absorpt_correction_T_min 0.701
_exptl_absorpt_correction_type multi-scan
_exptl_absorpt_process_details SHELXTL
_exptl_crystal_colour 'pale yellow'
_exptl_crystal_density_diffrn 1.595
_exptl_crystal_density_method 'not measured'
_exptl_crystal_description plate
_exptl_crystal_F_000 876
_exptl_crystal_size_max 0.22
_exptl_crystal_size_mid 0.21
_exptl_crystal_size_min 0.008
_refine_diff_density_max 1.535
_refine_diff_density_min -0.798
_refine_diff_density_rms 0.128
_refine_ls_extinction_method none
_refine_ls_goodness_of_fit_ref 1.711
_refine_ls_hydrogen_treatment constr
_refine_ls_matrix_type full
_refine_ls_number_parameters 211
_refine_ls_number_reflns 3350
_refine_ls_number_restraints 0
_refine_ls_restrained_S_all 1.711
_refine_ls_R_factor_all 0.0849
_refine_ls_R_factor_gt 0.0735
_refine_ls_shift/su_max 0.000
_refine_ls_shift/su_mean 0.000
_refine_ls_structure_factor_coef Fsqd
_refine_ls_weighting_details 'calc w=1/[\s^2^(Fo^2^)+(0.0200P)^2^+5.0000P] where P=(Fo^2^+2Fc^2^)/3'
_refine_ls_weighting_scheme calc
_refine_ls_wR_factor_gt 0.1518
_refine_ls_wR_factor_ref 0.1549
_reflns_number_gt 2921
_reflns_number_total 3350
_reflns_threshold_expression >2sigma(I)
_cod_data_source_file om2004496_si_002.cif
_cod_data_source_block no_15
_cod_depositor_comments
;
The following automatic conversions were performed:
'_atom_site_symetry_multiplicity' tag replaced with
'_atom_site_symmetry_multiplicity'.

Automatic conversion script
Id: cif_correct_tags 1440 2010-10-19 06:21:57Z saulius 
;
_cod_original_sg_symbol_H-M 'P 21/m'
_cod_database_code 4064951

loop_
_symmetry_equiv_pos_as_xyz
'x, y, z'
'-x, y+1/2, -z'
'-x, -y, -z'
'x, -y-1/2, z'

loop_
_atom_site_label
_atom_site_type_symbol
_atom_site_fract_x
_atom_site_fract_y
_atom_site_fract_z
_atom_site_U_iso_or_equiv
_atom_site_adp_type
_atom_site_occupancy
_atom_site_symmetry_multiplicity
_atom_site_calc_flag
_atom_site_refinement_flags
Rh1 Rh 0.37687(8) 0.7500 0.40358(7) 0.0476(3) Uani 1 2 d S
Ru1 Ru -0.14105(7) 0.7500 0.18462(6) 0.0418(3) Uani 1 2 d S
Cl1 Cl 0.2999(2) 0.7500 0.53151(19) 0.0544(7) Uani 1 2 d S
P1 P 0.7901(4) 0.2500 0.0321(3) 0.0733(11) Uani 1 2 d SG
F1 F 0.6664(11) 0.2021(10) -0.0500(14) 0.215(9) Uani 0.50 1 d PG
F2 F 0.854(2) 0.1912(10) -0.0308(17) 0.265(14) Uani 0.50 1 d PG
F3 F 0.7733(13) 0.3783(6) -0.0274(8) 0.205(8) Uani 0.50 1 d PG
F4 F 0.9138(11) 0.2979(10) 0.1143(14) 0.215(9) Uani 0.50 1 d PG
F5 F 0.726(2) 0.3088(10) 0.0951(17) 0.265(14) Uani 0.50 1 d PG
F6 F 0.8069(13) 0.1217(6) 0.0916(8) 0.205(8) Uani 0.50 1 d PG
O1 O 0.529(2) 0.7500 0.748(2) 0.248(12) Uani 1 2 d S
H1 H 0.4687 0.7500 0.6953 0.372 Uiso 1 2 calc SR
N1 N 0.1430(5) 0.6476(5) 0.2556(4) 0.0410(14) Uani 1 1 d .
C1 C 0.2106(9) 0.7500 0.2993(8) 0.039(2) Uani 1 2 d S
C2 C 0.0344(6) 0.6846(6) 0.1815(5) 0.0377(15) Uani 1 1 d .
C3 C -0.0627(7) 0.6158(8) 0.1135(6) 0.0491(19) Uani 1 1 d .
H31 H -0.0685 0.5252 0.1200 0.059 Uiso 1 1 calc R
C4 C -0.1542(7) 0.6845(9) 0.0401(6) 0.060(2) Uani 1 1 d .
H41 H -0.2256 0.6403 -0.0047 0.072 Uiso 1 1 calc R
C5 C 0.1854(7) 0.5183(7) 0.2829(6) 0.0506(19) Uani 1 1 d .
H51 H 0.2669 0.5239 0.3338 0.061 Uiso 1 1 calc R
C6 C 0.1157(9) 0.4522(9) 0.3314(8) 0.073(3) Uani 1 1 d .
H61 H 0.1197 0.5000 0.3878 0.110 Uiso 1 1 calc R
H62 H 0.1483 0.3707 0.3533 0.110 Uiso 1 1 calc R
H63 H 0.0351 0.4444 0.2836 0.110 Uiso 1 1 calc R
C7 C 0.1888(9) 0.4477(8) 0.1932(8) 0.072(3) Uani 1 1 d .
H71 H 0.2351 0.4940 0.1672 0.108 Uiso 1 1 calc R
H72 H 0.1102 0.4384 0.1419 0.108 Uiso 1 1 calc R
H73 H 0.2232 0.3667 0.2146 0.108 Uiso 1 1 calc R
C8 C -0.1463(10) 0.7500 0.3321(8) 0.056(3) Uani 1 2 d S
C9 C -0.2045(7) 0.6422(9) 0.2787(6) 0.058(2) Uani 1 1 d .
C10 C -0.3029(7) 0.6829(8) 0.1870(6) 0.0519(19) Uani 1 1 d .
C11 C -0.0434(12) 0.7500 0.4334(10) 0.090(5) Uani 1 2 d S
H111 H -0.0682 0.7500 0.4866 0.135 Uiso 1 2 d SR
H112 H 0.0028 0.6770 0.4383 0.135 Uiso 1 1 d R
C12 C -0.1809(10) 0.5091(10) 0.3126(8) 0.082(3) Uani 1 1 d .
H121 H -0.2238 0.4887 0.3511 0.124 Uiso 1 1 calc R
H122 H -0.0982 0.4981 0.3531 0.124 Uiso 1 1 calc R
H123 H -0.2055 0.4553 0.2552 0.124 Uiso 1 1 calc R
C13 C -0.3938(8) 0.6002(10) 0.1109(7) 0.072(3) Uani 1 1 d .
H131 H -0.4563 0.5849 0.1305 0.108 Uiso 1 1 calc R
H132 H -0.3582 0.5222 0.1068 0.108 Uiso 1 1 calc R
H133 H -0.4248 0.6405 0.0467 0.108 Uiso 1 1 calc R
C14 C 0.4371(8) 0.6845(8) 0.2983(6) 0.060(2) Uani 1 1 d .
H141 H 0.3750 0.6476 0.2383 0.072 Uiso 1 1 calc R
C15 C 0.5433(12) 0.6038(14) 0.3463(9) 0.114(5) Uani 1 1 d .
H151 H 0.5189 0.5179 0.3281 0.137 Uiso 1 1 calc R
H152 H 0.5970 0.6248 0.3170 0.137 Uiso 1 1 calc R
C16 C 0.6085(10) 0.6087(14) 0.4537(10) 0.107(4) Uani 1 1 d .
H161 H 0.6863 0.6416 0.4689 0.129 Uiso 1 1 calc R
H162 H 0.6185 0.5240 0.4793 0.129 Uiso 1 1 calc R
C17 C 0.5557(8) 0.6852(12) 0.5092(7) 0.094(4) Uani 1 1 d .
H171 H 0.5597 0.6468 0.5709 0.113 Uiso 1 1 calc R
C18 C 0.501(3) 0.7500 0.822(2) 0.183(14) Uani 1 2 d S
H181 H 0.5712 0.7500 0.8835 0.274 Uiso 1 2 calc SR
H182 H 0.4554 0.6767 0.8189 0.274 Uiso 1 1 calc PR

loop_
_atom_site_aniso_label
_atom_site_aniso_U_11
_atom_site_aniso_U_22
_atom_site_aniso_U_33
_atom_site_aniso_U_23
_atom_site_aniso_U_13
_atom_site_aniso_U_12
Rh1 0.0363(5) 0.0631(6) 0.0432(5) 0.000 0.0169(4) 0.000
Ru1 0.0339(5) 0.0499(5) 0.0411(5) 0.000 0.0153(4) 0.000
Cl1 0.0427(15) 0.089(2) 0.0384(14) 0.000 0.0234(12) 0.000
P1 0.085(3) 0.057(2) 0.065(2) 0.000 0.020(2) 0.000
F1 0.159(13) 0.131(17) 0.235(18) -0.017(12) -0.031(12) -0.022(9)
F2 0.39(3) 0.19(2) 0.37(3) -0.116(19) 0.31(3) -0.075(18)
F3 0.29(3) 0.095(9) 0.23(2) 0.064(10) 0.11(2) 0.017(15)
F4 0.159(13) 0.131(17) 0.235(18) -0.017(12) -0.031(12) -0.022(9)
F5 0.39(3) 0.19(2) 0.37(3) -0.116(19) 0.31(3) -0.075(18)
F6 0.29(3) 0.095(9) 0.23(2) 0.064(10) 0.11(2) 0.017(15)
O1 0.136(19) 0.35(4) 0.22(3) 0.000 0.035(18) 0.000
N1 0.040(3) 0.034(3) 0.050(3) 0.002(3) 0.021(3) 0.005(3)
C1 0.033(5) 0.038(5) 0.050(6) 0.000 0.021(5) 0.000
C2 0.035(4) 0.042(4) 0.040(4) -0.001(3) 0.019(3) -0.002(3)
C3 0.049(5) 0.050(5) 0.049(4) -0.008(4) 0.022(4) -0.007(4)
C4 0.048(5) 0.086(6) 0.043(4) -0.011(4) 0.018(4) -0.008(4)
C5 0.048(5) 0.035(4) 0.068(5) 0.008(4) 0.024(4) 0.008(3)
C6 0.070(7) 0.056(6) 0.090(7) 0.016(5) 0.031(5) 0.000(5)
C7 0.077(7) 0.046(5) 0.105(8) -0.014(5) 0.049(6) 0.008(5)
C8 0.041(7) 0.085(9) 0.043(6) 0.000 0.018(5) 0.000
C9 0.048(5) 0.076(6) 0.059(5) 0.016(5) 0.033(4) 0.005(4)
C10 0.040(4) 0.067(5) 0.055(4) -0.002(4) 0.025(4) -0.005(4)
C11 0.053(9) 0.159(17) 0.054(8) 0.000 0.020(7) 0.000
C12 0.077(7) 0.089(8) 0.097(8) 0.042(6) 0.052(6) 0.019(6)
C13 0.053(6) 0.082(7) 0.079(6) -0.008(6) 0.027(5) -0.016(5)
C14 0.054(5) 0.077(6) 0.058(5) 0.002(4) 0.033(4) 0.004(4)
C15 0.121(11) 0.149(12) 0.102(9) 0.054(9) 0.075(8) 0.086(10)
C16 0.058(7) 0.130(11) 0.123(11) 0.028(9) 0.027(7) 0.030(7)
C17 0.044(5) 0.169(13) 0.059(5) 0.032(6) 0.014(4) 0.016(6)
C18 0.23(4) 0.23(3) 0.12(2) 0.000 0.10(2) 0.000

loop_
_atom_type_symbol
_atom_type_description
_atom_type_scat_dispersion_real
_atom_type_scat_dispersion_imag
_atom_type_scat_source
C C 0.0033 0.0016 'International Tables Vol C Tables 4.2.6.8 and 6.1.1.4'
H H 0.0000 0.0000 'International Tables Vol C Tables 4.2.6.8 and 6.1.1.4'
N N 0.0061 0.0033 'International Tables Vol C Tables 4.2.6.8 and 6.1.1.4'
O O 0.0106 0.0060 'International Tables Vol C Tables 4.2.6.8 and 6.1.1.4'
F F 0.0171 0.0103 'International Tables Vol C Tables 4.2.6.8 and 6.1.1.4'
P P 0.1023 0.0942 'International Tables Vol C Tables 4.2.6.8 and 6.1.1.4'
Cl Cl 0.1484 0.1585 'International Tables Vol C Tables 4.2.6.8 and 6.1.1.4'
Ru Ru -1.2594 0.8363 'International Tables Vol C Tables 4.2.6.8 and 6.1.1.4'
Rh Rh -1.1178 0.9187 'International Tables Vol C Tables 4.2.6.8 and 6.1.1.4'

loop_
_geom_angle_atom_site_label_1
_geom_angle_atom_site_label_2
_geom_angle_atom_site_label_3
_geom_angle
_geom_angle_site_symmetry_1
_geom_angle_site_symmetry_3
C1 Rh1 C14 90.9(4) . 4_575
C1 Rh1 C14 90.9(4) . .
C14 Rh1 C14 38.7(5) 4_575 .
C1 Rh1 C17 161.7(3) . 4_575
C14 Rh1 C17 80.9(4) 4_575 4_575
C14 Rh1 C17 92.8(4) . 4_575
C1 Rh1 C17 161.7(3) . .
C14 Rh1 C17 92.8(4) 4_575 .
C14 Rh1 C17 80.9(4) . .
C17 Rh1 C17 36.2(6) 4_575 .
C1 Rh1 Cl1 88.2(3) . .
C14 Rh1 Cl1 160.6(2) 4_575 .
C14 Rh1 Cl1 160.6(2) . .
C17 Rh1 Cl1 94.1(3) 4_575 .
C17 Rh1 Cl1 94.1(3) . .
C10 Ru1 C10 38.6(4) . 4_575
C10 Ru1 C9 39.0(3) . .
C10 Ru1 C9 64.5(3) 4_575 .
C10 Ru1 C9 64.5(3) . 4_575
C10 Ru1 C9 39.0(3) 4_575 4_575
C9 Ru1 C9 63.3(5) . 4_575
C10 Ru1 C4 116.1(3) . 4_575
C10 Ru1 C4 103.2(3) 4_575 4_575
C9 Ru1 C4 152.7(3) . 4_575
C9 Ru1 C4 123.5(3) 4_575 4_575
C10 Ru1 C4 103.2(3) . .
C10 Ru1 C4 116.1(3) 4_575 .
C9 Ru1 C4 123.5(3) . .
C9 Ru1 C4 152.7(3) 4_575 .
C4 Ru1 C4 37.5(5) 4_575 .
C10 Ru1 C8 64.1(4) . .
C10 Ru1 C8 64.1(4) 4_575 .
C9 Ru1 C8 37.4(3) . .
C9 Ru1 C8 37.4(3) 4_575 .
C4 Ru1 C8 160.5(3) 4_575 .
C4 Ru1 C8 160.5(3) . .
C10 Ru1 C3 145.2(3) . 4_575
C10 Ru1 C3 113.4(3) 4_575 4_575
C9 Ru1 C3 169.2(3) . 4_575
C9 Ru1 C3 108.0(3) 4_575 4_575
C4 Ru1 C3 37.0(3) 4_575 4_575
C4 Ru1 C3 67.3(3) . 4_575
C8 Ru1 C3 131.8(3) . 4_575
C10 Ru1 C3 113.4(3) . .
C10 Ru1 C3 145.2(3) 4_575 .
C9 Ru1 C3 108.0(3) . .
C9 Ru1 C3 169.2(3) 4_575 .
C4 Ru1 C3 67.3(3) 4_575 .
C4 Ru1 C3 37.0(3) . .
C8 Ru1 C3 131.8(3) . .
C3 Ru1 C3 79.8(4) 4_575 .
C10 Ru1 C2 178.1(3) . 4_575
C10 Ru1 C2 143.2(3) 4_575 4_575
C9 Ru1 C2 140.3(3) . 4_575
C9 Ru1 C2 117.0(3) 4_575 4_575
C4 Ru1 C2 64.1(3) 4_575 4_575
C4 Ru1 C2 75.9(3) . 4_575
C8 Ru1 C2 116.4(3) . 4_575
C3 Ru1 C2 35.9(3) 4_575 4_575
C3 Ru1 C2 64.9(3) . 4_575
C10 Ru1 C2 143.2(3) . .
C10 Ru1 C2 178.1(3) 4_575 .
C9 Ru1 C2 117.0(3) . .
C9 Ru1 C2 140.3(3) 4_575 .
C4 Ru1 C2 75.9(3) 4_575 .
C4 Ru1 C2 64.1(3) . .
C8 Ru1 C2 116.4(3) . .
C3 Ru1 C2 64.9(3) 4_575 .
C3 Ru1 C2 35.9(3) . .
C2 Ru1 C2 34.9(3) 4_575 .
F1 P1 F2 90.0(4) 4_565 4_565
F1 P1 F6 90.0(6) 4_565 4_565
F2 P1 F6 90.0(5) 4_565 4_565
F1 P1 F2 90.0 . .
F1 P1 F3 90.0(6) 4_565 4_565
F2 P1 F3 90.0(5) 4_565 4_565
F6 P1 F3 180.0 4_565 4_565
F1 P1 F3 90.0 . .
F2 P1 F3 90.0 . .
F1 P1 F6 90.0 . .
F2 P1 F6 90.0 . .
F3 P1 F6 180.0 . .
F1 P1 F4 180.0 . .
F2 P1 F4 90.0 . .
F3 P1 F4 90.0 . .
F6 P1 F4 90.0 . .
F1 P1 F5 90.0 . .
F2 P1 F5 180.0(7) . .
F3 P1 F5 90.0 . .
F6 P1 F5 90.0 . .
F4 P1 F5 90.0 . .
F1 P1 F4 180.0 4_565 4_565
F2 P1 F4 90.0(4) 4_565 4_565
F6 P1 F4 90.0(6) 4_565 4_565
F3 P1 F4 90.0(6) 4_565 4_565
F1 P1 F5 90.0(4) 4_565 4_565
F2 P1 F5 180.0(7) 4_565 4_565
F6 P1 F5 90.0(5) 4_565 4_565
F3 P1 F5 90.0(5) 4_565 4_565
F4 P1 F5 90.0(4) 4_565 4_565
C18 O1 H1 109.5 . .
C1 N1 C2 110.2(6) . .
C1 N1 C5 122.9(6) . .
C2 N1 C5 126.8(6) . .
N1 C1 N1 106.5(8) . 4_575
N1 C1 Rh1 126.8(4) . .
N1 C1 Rh1 126.8(4) 4_575 .
N1 C2 C2 106.5(4) . 4_575
N1 C2 C3 132.1(7) . .
C2 C2 C3 121.4(5) 4_575 .
N1 C2 Ru1 133.3(5) . .
C2 C2 Ru1 72.53(17) 4_575 .
C3 C2 Ru1 68.4(4) . .
C4 C3 C2 116.8(8) . .
C4 C3 Ru1 69.4(5) . .
C2 C3 Ru1 75.6(4) . .
C4 C3 H31 121.5 . .
C2 C3 H31 121.5 . .
Ru1 C3 H31 121.5 . .
C3 C4 C4 121.5(5) . 4_575
C3 C4 Ru1 73.6(4) . .
C4 C4 Ru1 71.3(2) 4_575 .
C3 C4 H41 118.8 . .
C4 C4 H41 118.8 4_575 .
Ru1 C4 H41 118.8 . .
N1 C5 C6 110.5(7) . .
N1 C5 C7 111.4(7) . .
C6 C5 C7 114.1(7) . .
N1 C5 H51 106.8 . .
C6 C5 H51 106.8 . .
C7 C5 H51 106.8 . .
C5 C6 H61 109.5 . .
C5 C6 H62 109.5 . .
H61 C6 H62 109.5 . .
C5 C6 H63 109.5 . .
H61 C6 H63 109.5 . .
H62 C6 H63 109.5 . .
C5 C7 H71 109.5 . .
C5 C7 H72 109.5 . .
H71 C7 H72 109.5 . .
C5 C7 H73 109.5 . .
H71 C7 H73 109.5 . .
H72 C7 H73 109.5 . .
C9 C8 C9 109.5(10) . 4_575
C9 C8 C11 125.2(5) . .
C9 C8 C11 125.2(5) 4_575 .
C9 C8 Ru1 71.0(5) . .
C9 C8 Ru1 71.0(5) 4_575 .
C11 C8 Ru1 127.4(9) . .
C8 C9 C10 107.8(8) . .
C8 C9 C12 127.5(8) . .
C10 C9 C12 124.3(9) . .
C8 C9 Ru1 71.6(6) . .
C10 C9 Ru1 69.4(4) . .
C12 C9 Ru1 129.5(6) . .
C10 C10 C9 107.4(5) 4_575 .
C10 C10 C13 126.1(5) 4_575 .
C9 C10 C13 126.3(8) . .
C10 C10 Ru1 70.7(2) 4_575 .
C9 C10 Ru1 71.6(4) . .
C13 C10 Ru1 127.0(6) . .
C8 C11 H111 111.9 . .
C8 C11 H112 108.2 . .
H111 C11 H112 109.6 . .
C9 C12 H121 109.5 . .
C9 C12 H122 109.5 . .
H121 C12 H122 109.5 . .
C9 C12 H123 109.5 . .
H121 C12 H123 109.5 . .
H122 C12 H123 109.5 . .
C10 C13 H131 109.5 . .
C10 C13 H132 109.5 . .
H131 C13 H132 109.5 . .
C10 C13 H133 109.5 . .
H131 C13 H133 109.5 . .
H132 C13 H133 109.5 . .
C14 C14 C15 125.4(8) 4_575 .
C14 C14 Rh1 70.7(2) 4_575 .
C15 C14 Rh1 111.7(6) . .
C14 C14 H141 113.7 4_575 .
C15 C14 H141 113.7 . .
Rh1 C14 H141 113.7 . .
C16 C15 C14 118.4(10) . .
C16 C15 H151 107.7 . .
C14 C15 H151 107.7 . .
C16 C15 H152 107.7 . .
C14 C15 H152 107.7 . .
H151 C15 H152 107.1 . .
C15 C16 C17 116.4(9) . .
C15 C16 H161 108.2 . .
C17 C16 H161 108.2 . .
C15 C16 H162 108.2 . .
C17 C16 H162 108.2 . .
H161 C16 H162 107.3 . .
C17 C17 C16 123.1(7) 4_575 .
C17 C17 Rh1 71.9(3) 4_575 .
C16 C17 Rh1 109.6(7) . .
C17 C17 H171 114.8 4_575 .
C16 C17 H171 114.8 . .
Rh1 C17 H171 114.8 . .
O1 C18 H181 109.5 . .
O1 C18 H182 109.5 . .
H181 C18 H182 109.5 . .

loop_
_geom_bond_atom_site_label_1
_geom_bond_atom_site_label_2
_geom_bond_distance
_geom_bond_site_symmetry_2
Rh1 C1 1.998(10) .
Rh1 C14 2.116(8) 4_575
Rh1 C14 2.116(8) .
Rh1 C17 2.230(9) 4_575
Rh1 C17 2.230(9) .
Rh1 Cl1 2.460(3) .
Ru1 C10 2.169(8) .
Ru1 C10 2.169(8) 4_575
Ru1 C9 2.199(8) .
Ru1 C9 2.199(8) 4_575
Ru1 C4 2.184(8) 4_575
Ru1 C4 2.184(8) .
Ru1 C8 2.207(11) .
Ru1 C3 2.238(8) 4_575
Ru1 C3 2.238(8) .
Ru1 C2 2.331(7) 4_575
Ru1 C2 2.331(7) .
P1 F1 1.5950 .
P1 F1 1.595(7) 4_565
P1 F2 1.595(8) 4_565
P1 F6 1.595(11) 4_565
P1 F2 1.5950 .
P1 F3 1.595(11) 4_565
P1 F3 1.5950 .
P1 F6 1.5950 .
P1 F4 1.5950 .
P1 F5 1.5950 .
P1 F4 1.595(7) 4_565
P1 F5 1.595(8) 4_565
F1 F1 1.03(2) 4_565
F1 F3 1.508(7) 4_565
F2 F3 1.278(7) 4_565
F2 F2 1.26(2) 4_565
F3 F2 1.278(12) 4_565
F3 F1 1.508(12) 4_565
F3 F6 1.6227 4_565
F4 F4 1.03(2) 4_565
F4 F6 1.507(7) 4_565
F5 F6 1.278(7) 4_565
F5 F5 1.26(2) 4_565
F6 F5 1.278(12) 4_565
F6 F4 1.507(12) 4_565
F6 F3 1.6227 4_565
O1 C18 1.28(3) .
O1 H1 0.8200 .
N1 C1 1.368(8) .
N1 C2 1.394(9) .
N1 C5 1.476(9) .
C1 N1 1.368(8) 4_575
C2 C2 1.400(14) 4_575
C2 C3 1.413(10) .
C3 C4 1.404(11) .
C3 H31 0.9800 .
C4 C4 1.402(18) 4_575
C4 H41 0.9800 .
C5 C6 1.520(12) .
C5 C7 1.540(12) .
C5 H51 0.9800 .
C6 H61 0.9600 .
C6 H62 0.9600 .
C6 H63 0.9600 .
C7 H71 0.9600 .
C7 H72 0.9600 .
C7 H73 0.9600 .
C8 C9 1.413(11) .
C8 C9 1.413(11) 4_575
C8 C11 1.503(17) .
C9 C10 1.459(12) .
C9 C12 1.496(13) .
C10 C10 1.435(17) 4_575
C10 C13 1.503(11) .
C11 H111 0.9595 .
C11 H112 0.9570 .
C12 H121 0.9600 .
C12 H122 0.9600 .
C12 H123 0.9600 .
C13 H131 0.9600 .
C13 H132 0.9600 .
C13 H133 0.9600 .
C14 C14 1.402(18) 4_575
C14 C15 1.491(13) .
C14 H141 0.9800 .
C15 C16 1.443(16) .
C15 H151 0.9700 .
C15 H152 0.9700 .
C16 C17 1.497(16) .
C16 H161 0.9700 .
C16 H162 0.9700 .
C17 C17 1.39(2) 4_575
C17 H171 0.9800 .
C18 H181 0.9600 .
C18 H182 0.9600 .

loop_
_geom_hbond_atom_site_label_D
_geom_hbond_atom_site_label_H
_geom_hbond_atom_site_label_A
_geom_hbond_distance_DH
_geom_hbond_distance_HA
_geom_hbond_distance_DA
_geom_hbond_angle_DHA
O1 H1 Cl1 0.82 2.45 3.26(2) 175.4

loop_
_geom_torsion_atom_site_label_1
_geom_torsion_atom_site_label_2
_geom_torsion_atom_site_label_3
_geom_torsion_atom_site_label_4
_geom_torsion
_geom_torsion_site_symmetry_1
_geom_torsion_site_symmetry_4
C2 N1 C1 N1 2.5(10) . 4_575
C5 N1 C1 N1 179.9(5) . 4_575
C2 N1 C1 Rh1 -176.0(6) . .
C5 N1 C1 Rh1 1.4(12) . .
C14 Rh1 C1 N1 108.5(8) 4_575 .
C14 Rh1 C1 N1 69.8(8) . .
C17 Rh1 C1 N1 171.6(9) 4_575 .
C17 Rh1 C1 N1 6.6(18) . .
Cl1 Rh1 C1 N1 -90.9(8) . .
C14 Rh1 C1 N1 -69.8(8) 4_575 4_575
C14 Rh1 C1 N1 -108.5(8) . 4_575
C17 Rh1 C1 N1 -6.6(18) 4_575 4_575
C17 Rh1 C1 N1 -171.6(9) . 4_575
Cl1 Rh1 C1 N1 90.9(8) . 4_575
C1 N1 C2 C2 -1.6(6) . 4_575
C5 N1 C2 C2 -178.8(6) . 4_575
C1 N1 C2 C3 177.3(8) . .
C5 N1 C2 C3 0.0(12) . .
C1 N1 C2 Ru1 -82.9(8) . .
C5 N1 C2 Ru1 99.9(8) . .
C10 Ru1 C2 N1 -83.9(8) . .
C9 Ru1 C2 N1 -44.6(8) . .
C9 Ru1 C2 N1 35.3(9) 4_575 .
C4 Ru1 C2 N1 161.2(7) 4_575 .
C4 Ru1 C2 N1 -160.7(8) . .
C8 Ru1 C2 N1 -2.5(7) . .
C3 Ru1 C2 N1 123.6(7) 4_575 .
C3 Ru1 C2 N1 -128.2(9) . .
C2 Ru1 C2 N1 96.5(6) 4_575 .
C10 Ru1 C2 C2 179.7(4) . 4_575
C9 Ru1 C2 C2 -141.1(3) . 4_575
C9 Ru1 C2 C2 -61.2(4) 4_575 4_575
C4 Ru1 C2 C2 64.8(3) 4_575 4_575
C4 Ru1 C2 C2 102.8(3) . 4_575
C8 Ru1 C2 C2 -99.00(16) . 4_575
C3 Ru1 C2 C2 27.1(3) 4_575 4_575
C3 Ru1 C2 C2 135.4(4) . 4_575
C10 Ru1 C2 C3 44.3(6) . .
C9 Ru1 C2 C3 83.6(5) . .
C9 Ru1 C2 C3 163.5(5) 4_575 .
C4 Ru1 C2 C3 -70.6(5) 4_575 .
C4 Ru1 C2 C3 -32.6(5) . .
C8 Ru1 C2 C3 125.6(4) . .
C3 Ru1 C2 C3 -108.3(6) 4_575 .
C2 Ru1 C2 C3 -135.4(4) 4_575 .
N1 C2 C3 C4 -172.9(7) . .
C2 C2 C3 C4 5.8(8) 4_575 .
Ru1 C2 C3 C4 57.5(6) . .
N1 C2 C3 Ru1 129.6(8) . .
C2 C2 C3 Ru1 -51.7(3) 4_575 .
C10 Ru1 C3 C4 80.7(6) . .
C10 Ru1 C3 C4 51.1(8) 4_575 .
C9 Ru1 C3 C4 122.1(5) . .
C9 Ru1 C3 C4 157.2(15) 4_575 .
C4 Ru1 C3 C4 -29.1(5) 4_575 .
C8 Ru1 C3 C4 156.1(5) . .
C3 Ru1 C3 C4 -65.5(5) 4_575 .
C2 Ru1 C3 C4 -100.0(5) 4_575 .
C2 Ru1 C3 C4 -126.4(7) . .
C10 Ru1 C3 C2 -152.9(4) . .
C10 Ru1 C3 C2 177.5(5) 4_575 .
C9 Ru1 C3 C2 -111.4(5) . .
C9 Ru1 C3 C2 -76.4(17) 4_575 .
C4 Ru1 C3 C2 97.3(5) 4_575 .
C4 Ru1 C3 C2 126.4(7) . .
C8 Ru1 C3 C2 -77.5(6) . .
C3 Ru1 C3 C2 60.9(5) 4_575 .
C2 Ru1 C3 C2 26.4(4) 4_575 .
C2 C3 C4 C4 -5.8(8) . 4_575
Ru1 C3 C4 C4 55.0(3) . 4_575
C2 C3 C4 Ru1 -60.8(6) . .
C10 Ru1 C4 C3 -111.5(5) . .
C10 Ru1 C4 C3 -150.4(5) 4_575 .
C9 Ru1 C4 C3 -74.9(6) . .
C9 Ru1 C4 C3 -170.9(6) 4_575 .
C4 Ru1 C4 C3 132.5(4) 4_575 .
C8 Ru1 C4 C3 -64.7(13) . .
C3 Ru1 C4 C3 103.7(6) 4_575 .
C2 Ru1 C4 C3 66.8(5) 4_575 .
C2 Ru1 C4 C3 31.7(4) . .
C10 Ru1 C4 C4 116.0(3) . 4_575
C10 Ru1 C4 C4 77.1(3) 4_575 4_575
C9 Ru1 C4 C4 152.6(3) . 4_575
C9 Ru1 C4 C4 56.6(7) 4_575 4_575
C8 Ru1 C4 C4 162.8(11) . 4_575
C3 Ru1 C4 C4 -28.8(3) 4_575 4_575
C3 Ru1 C4 C4 -132.5(4) . 4_575
C2 Ru1 C4 C4 -65.7(2) 4_575 4_575
C2 Ru1 C4 C4 -100.8(2) . 4_575
C1 N1 C5 C6 114.5(9) . .
C2 N1 C5 C6 -68.5(10) . .
C1 N1 C5 C7 -117.5(9) . .
C2 N1 C5 C7 59.4(10) . .
C10 Ru1 C8 C9 38.1(5) . .
C10 Ru1 C8 C9 81.3(6) 4_575 .
C9 Ru1 C8 C9 119.4(10) 4_575 .
C4 Ru1 C8 C9 133.4(9) 4_575 .
C4 Ru1 C8 C9 -14.0(14) . .
C3 Ru1 C8 C9 -179.7(5) 4_575 .
C3 Ru1 C8 C9 -60.9(7) . .
C2 Ru1 C8 C9 -139.9(5) 4_575 .
C2 Ru1 C8 C9 -100.7(6) . .
C10 Ru1 C8 C9 -81.3(6) . 4_575
C10 Ru1 C8 C9 -38.1(5) 4_575 4_575
C9 Ru1 C8 C9 -119.4(10) . 4_575
C4 Ru1 C8 C9 14.0(14) 4_575 4_575
C4 Ru1 C8 C9 -133.4(9) . 4_575
C3 Ru1 C8 C9 60.9(7) 4_575 4_575
C3 Ru1 C8 C9 179.7(5) . 4_575
C2 Ru1 C8 C9 100.7(6) 4_575 4_575
C2 Ru1 C8 C9 139.9(5) . 4_575
C10 Ru1 C8 C11 158.4(3) . .
C10 Ru1 C8 C11 -158.4(3) 4_575 .
C9 Ru1 C8 C11 120.3(5) . .
C9 Ru1 C8 C11 -120.3(5) 4_575 .
C4 Ru1 C8 C11 -106.3(11) 4_575 .
C4 Ru1 C8 C11 106.3(11) . .
C3 Ru1 C8 C11 -59.4(4) 4_575 .
C3 Ru1 C8 C11 59.4(4) . .
C2 Ru1 C8 C11 -19.6(2) 4_575 .
C2 Ru1 C8 C11 19.6(2) . .
C9 C8 C9 C10 0.7(13) 4_575 .
C11 C8 C9 C10 176.9(11) . .
Ru1 C8 C9 C10 -60.2(6) . .
C9 C8 C9 C12 -173.0(6) 4_575 .
C11 C8 C9 C12 3.3(17) . .
Ru1 C8 C9 C12 126.2(9) . .
C9 C8 C9 Ru1 60.9(8) 4_575 .
C11 C8 C9 Ru1 -122.9(12) . .
C10 Ru1 C9 C8 -118.1(8) . .
C10 Ru1 C9 C8 -79.9(6) 4_575 .
C9 Ru1 C9 C8 -36.3(6) 4_575 .
C4 Ru1 C9 C8 -148.1(7) 4_575 .
C4 Ru1 C9 C8 174.4(5) . .
C3 Ru1 C9 C8 1.4(19) 4_575 .
C3 Ru1 C9 C8 136.8(6) . .
C2 Ru1 C9 C8 64.7(7) 4_575 .
C2 Ru1 C9 C8 98.9(6) . .
C10 Ru1 C9 C10 38.1(5) 4_575 .
C9 Ru1 C9 C10 81.7(5) 4_575 .
C4 Ru1 C9 C10 -30.0(10) 4_575 .
C4 Ru1 C9 C10 -67.5(6) . .
C8 Ru1 C9 C10 118.1(8) . .
C3 Ru1 C9 C10 119.4(15) 4_575 .
C3 Ru1 C9 C10 -105.2(5) . .
C2 Ru1 C9 C10 -177.3(4) 4_575 .
C2 Ru1 C9 C10 -143.0(4) . .
C10 Ru1 C9 C12 118.1(11) . .
C10 Ru1 C9 C12 156.2(10) 4_575 .
C9 Ru1 C9 C12 -160.2(8) 4_575 .
C4 Ru1 C9 C12 88.1(11) 4_575 .
C4 Ru1 C9 C12 50.6(10) . .
C8 Ru1 C9 C12 -123.9(11) . .
C3 Ru1 C9 C12 -122.5(16) 4_575 .
C3 Ru1 C9 C12 12.9(10) . .
C2 Ru1 C9 C12 -59.2(11) 4_575 .
C2 Ru1 C9 C12 -24.9(10) . .
C8 C9 C10 C10 -0.4(8) . 4_575
C12 C9 C10 C10 173.5(7) . 4_575
Ru1 C9 C10 C10 -62.0(2) . 4_575
C8 C9 C10 C13 -175.6(9) . .
C12 C9 C10 C13 -1.7(13) . .
Ru1 C9 C10 C13 122.8(8) . .
C8 C9 C10 Ru1 61.6(7) . .
C12 C9 C10 Ru1 -124.5(8) . .
C9 Ru1 C10 C10 116.8(5) . 4_575
C9 Ru1 C10 C10 38.5(3) 4_575 4_575
C4 Ru1 C10 C10 -78.0(3) 4_575 4_575
C4 Ru1 C10 C10 -115.5(3) . 4_575
C8 Ru1 C10 C10 80.18(19) . 4_575
C3 Ru1 C10 C10 -46.6(5) 4_575 4_575
C3 Ru1 C10 C10 -153.1(3) . 4_575
C2 Ru1 C10 C10 -179.7(4) . 4_575
C10 Ru1 C10 C9 -116.8(5) 4_575 .
C9 Ru1 C10 C9 -78.3(7) 4_575 .
C4 Ru1 C10 C9 165.2(5) 4_575 .
C4 Ru1 C10 C9 127.7(5) . .
C8 Ru1 C10 C9 -36.6(5) . .
C3 Ru1 C10 C9 -163.4(6) 4_575 .
C3 Ru1 C10 C9 90.1(5) . .
C2 Ru1 C10 C9 63.5(7) . .
C10 Ru1 C10 C13 121.2(7) 4_575 .
C9 Ru1 C10 C13 -122.0(10) . .
C9 Ru1 C10 C13 159.7(9) 4_575 .
C4 Ru1 C10 C13 43.1(9) 4_575 .
C4 Ru1 C10 C13 5.6(9) . .
C8 Ru1 C10 C13 -158.6(9) . .
C3 Ru1 C10 C13 74.6(10) 4_575 .
C3 Ru1 C10 C13 -32.0(9) . .
C2 Ru1 C10 C13 -58.5(10) . .
C1 Rh1 C14 C14 90.33(13) . 4_575
C17 Rh1 C14 C14 -71.8(3) 4_575 4_575
C17 Rh1 C14 C14 -106.1(3) . 4_575
Cl1 Rh1 C14 C14 177.6(8) . 4_575
C1 Rh1 C14 C15 -148.2(9) . .
C14 Rh1 C14 C15 121.4(8) 4_575 .
C17 Rh1 C14 C15 49.7(9) 4_575 .
C17 Rh1 C14 C15 15.3(9) . .
Cl1 Rh1 C14 C15 -60.9(13) . .
C14 C14 C15 C16 64.1(14) 4_575 .
Rh1 C14 C15 C16 -17.0(16) . .
C14 C15 C16 C17 6(2) . .
C15 C16 C17 C17 -74.1(14) . 4_575
C15 C16 C17 Rh1 6.6(16) . .
C1 Rh1 C17 C17 172.1(13) . 4_575
C14 Rh1 C17 C17 70.5(3) 4_575 4_575
C14 Rh1 C17 C17 107.5(3) . 4_575
Cl1 Rh1 C17 C17 -91.3(6) . 4_575
C1 Rh1 C17 C16 52.5(16) . .
C14 Rh1 C17 C16 -49.0(9) 4_575 .
C14 Rh1 C17 C16 -12.1(9) . .
C17 Rh1 C17 C16 -119.6(8) 4_575 .
Cl1 Rh1 C17 C16 149.1(8) . .
